data_4070064
loop_
_publ_author_name
'Chan, Ka-Wang'
'Huang, Enrique Kwan'
'Williams, Ian D.'
'Leung, Wa-Hung'

_publ_section_title
;
 Synthesis, Structures, and Reactivity of Ruthenium(II) Nitrosyl Tri- and
 Dialkyl Complexes
;
_journal_issue 19
_journal_name_full Organometallics
_journal_page_first 5794
_journal_paper_doi 10.1021/om900598j
_journal_volume 28
_journal_year 2009
_chemical_formula_sum 'C30 H57 N3 O Ru Si3'
_chemical_formula_weight 661.13
_chemical_name_systematic
; 
 ? 
;
_space_group_IT_number 2
_symmetry_cell_setting triclinic
_symmetry_space_group_name_Hall '-P 1'
_symmetry_space_group_name_H-M 'P -1'
_atom_sites_solution_hydrogens geom
_atom_sites_solution_primary direct
_atom_sites_solution_secondary difmap
_audit_creation_method SHELXL-97
_cell_angle_alpha 101.2410(10)
_cell_angle_beta 106.9250(10)
_cell_angle_gamma 103.6770(10)
_cell_formula_units_Z 2
_cell_length_a 10.3485(8)
_cell_length_b 13.0835(10)
_cell_length_c 15.3343(12)
_cell_measurement_reflns_used 2405
_cell_measurement_temperature 173(2)
_cell_measurement_theta_max 22.25
_cell_measurement_theta_min 2.16
_cell_volume 1850.6(2)
_computing_structure_refinement 'SHELXL-97 (Sheldrick, 1997)'
_computing_structure_solution 'SHELXS-97 (Sheldrick, 1990)'
_diffrn_ambient_temperature 173(2)
_diffrn_measured_fraction_theta_full 0.956
_diffrn_measured_fraction_theta_max 0.956
_diffrn_radiation_monochromator graphite
_diffrn_radiation_source 'fine-focus sealed tube'
_diffrn_radiation_type MoK\a
_diffrn_radiation_wavelength 0.71073
_diffrn_reflns_av_R_equivalents 0.0486
_diffrn_reflns_av_sigmaI/netI 0.0939
_diffrn_reflns_limit_h_max 12
_diffrn_reflns_limit_h_min -12
_diffrn_reflns_limit_k_max 16
_diffrn_reflns_limit_k_min -16
_diffrn_reflns_limit_l_max 18
_diffrn_reflns_limit_l_min -18
_diffrn_reflns_number 13689
_diffrn_reflns_theta_full 26.00
_diffrn_reflns_theta_max 26.00
_diffrn_reflns_theta_min 1.45
_exptl_absorpt_coefficient_mu 0.545
_exptl_absorpt_correction_T_max 1.00
_exptl_absorpt_correction_T_min 0.91
_exptl_absorpt_correction_type multi-scan
_exptl_absorpt_process_details SADABS
_exptl_crystal_colour red
_exptl_crystal_density_diffrn 1.186
_exptl_crystal_density_method 'not measured'
_exptl_crystal_description block
_exptl_crystal_F_000 704
_exptl_crystal_size_max 0.15
_exptl_crystal_size_mid 0.12
_exptl_crystal_size_min 0.10
_refine_diff_density_max 0.614
_refine_diff_density_min -0.653
_refine_diff_density_rms 0.073
_refine_ls_extinction_method none
_refine_ls_goodness_of_fit_ref 0.949
_refine_ls_hydrogen_treatment constr
_refine_ls_matrix_type full
_refine_ls_number_parameters 343
_refine_ls_number_reflns 6944
_refine_ls_number_restraints 0
_refine_ls_restrained_S_all 0.949
_refine_ls_R_factor_all 0.0755
_refine_ls_R_factor_gt 0.0412
_refine_ls_shift/su_max 0.001
_refine_ls_shift/su_mean 0.000
_refine_ls_structure_factor_coef Fsqd
_refine_ls_weighting_details 'calc w=1/[\s^2^(Fo^2^)+(0.0200P)^2^+0.0000P] where P=(Fo^2^+2Fc^2^)/3'
_refine_ls_weighting_scheme calc
_refine_ls_wR_factor_gt 0.0641
_refine_ls_wR_factor_ref 0.0695
_reflns_number_gt 4790
_reflns_number_total 6944
_reflns_threshold_expression >2sigma(I)
_cod_data_source_file om900598j_si_001.cif
_cod_data_source_block ckw16
_cod_depositor_comments
;
The following automatic conversions were performed:

'_symmetry_cell_setting' value 'Triclinic' changed to 'triclinic'
according to /home/saulius/struct/CIF-dictionaries/cif_core.dic
dictionary named 'cif_core.dic' version 2.4.2 from 2011-04-26.

Automatic conversion script
Id: cif_fix_values 1715 2011-07-08 13:25:40Z adriana 
;
_cod_original_sg_symbol_H-M P-1
_cod_database_code 4070064

loop_
_symmetry_equiv_pos_as_xyz
'x, y, z'
'-x, -y, -z'

loop_
_atom_site_label
_atom_site_type_symbol
_atom_site_fract_x
_atom_site_fract_y
_atom_site_fract_z
_atom_site_U_iso_or_equiv
_atom_site_adp_type
_atom_site_occupancy
_atom_site_symmetry_multiplicity
_atom_site_calc_flag
_atom_site_refinement_flags
Ru1 Ru 0.33634(3) 0.738031(19) 0.233455(17) 0.02603(8) Uani 1 1 d .
Si1 Si 0.13619(11) 0.65735(8) 0.37543(6) 0.0429(3) Uani 1 1 d .
Si2 Si 0.07365(11) 0.77055(8) 0.05083(6) 0.0421(3) Uani 1 1 d .
Si3 Si 0.65127(11) 0.93338(7) 0.24844(6) 0.0394(2) Uani 1 1 d .
O1 O 0.2757(3) 0.93686(17) 0.29804(16) 0.0530(7) Uani 1 1 d .
N1 N 0.2963(3) 0.85398(19) 0.26811(16) 0.0330(7) Uani 1 1 d .
N10 N 0.4082(3) 0.59917(17) 0.20371(16) 0.0261(6) Uani 1 1 d .
C11 C 0.3654(4) 0.5256(2) 0.1186(2) 0.0344(8) Uani 1 1 d .
H11A H 0.2996 0.5362 0.0660 0.041 Uiso 1 1 calc R
C12 C 0.4111(4) 0.4364(2) 0.1034(2) 0.0347(8) Uani 1 1 d .
H12A H 0.3783 0.3881 0.0411 0.042 Uiso 1 1 calc R
C13 C 0.5045(3) 0.4153(2) 0.1773(2) 0.0272(7) Uani 1 1 d .
C14 C 0.5516(3) 0.4923(2) 0.2655(2) 0.0271(7) Uani 1 1 d .
H14A H 0.6185 0.4836 0.3187 0.032 Uiso 1 1 calc R
C15 C 0.5012(3) 0.5818(2) 0.27607(19) 0.0247(7) Uani 1 1 d .
C16 C 0.5511(3) 0.6670(2) 0.36806(19) 0.0245(7) Uani 1 1 d .
C17 C 0.6468(3) 0.6655(2) 0.4509(2) 0.0288(7) Uani 1 1 d .
H17A H 0.6838 0.6057 0.4510 0.035 Uiso 1 1 calc R
C18 C 0.6914(3) 0.7495(2) 0.53517(19) 0.0267(7) Uani 1 1 d .
C19 C 0.6287(3) 0.8320(2) 0.5290(2) 0.0317(8) Uani 1 1 d .
H19A H 0.6528 0.8911 0.5839 0.038 Uiso 1 1 calc R
C20 C 0.5338(3) 0.8293(2) 0.4457(2) 0.0317(8) Uani 1 1 d .
H20A H 0.4949 0.8881 0.4446 0.038 Uiso 1 1 calc R
N21 N 0.4911(3) 0.74832(17) 0.36422(16) 0.0280(6) Uani 1 1 d .
C21 C 0.5537(4) 0.3150(2) 0.1609(2) 0.0323(8) Uani 1 1 d .
C22 C 0.4241(4) 0.2122(2) 0.1076(3) 0.0585(11) Uani 1 1 d .
H22A H 0.3643 0.2022 0.1463 0.088 Uiso 1 1 calc R
H22B H 0.4563 0.1479 0.0953 0.088 Uiso 1 1 calc R
H22C H 0.3692 0.2208 0.0471 0.088 Uiso 1 1 calc R
C23 C 0.6477(4) 0.3308(3) 0.1018(2) 0.0547(11) Uani 1 1 d .
H23A H 0.7304 0.3963 0.1364 0.082 Uiso 1 1 calc R
H23B H 0.5936 0.3399 0.0412 0.082 Uiso 1 1 calc R
H23C H 0.6797 0.2665 0.0895 0.082 Uiso 1 1 calc R
C24 C 0.6367(4) 0.2976(2) 0.2525(2) 0.0421(9) Uani 1 1 d .
H24A H 0.7206 0.3621 0.2878 0.063 Uiso 1 1 calc R
H24B H 0.6670 0.2327 0.2382 0.063 Uiso 1 1 calc R
H24C H 0.5766 0.2868 0.2910 0.063 Uiso 1 1 calc R
C25 C 0.7940(3) 0.7448(2) 0.62682(19) 0.0303(8) Uani 1 1 d .
C26 C 0.9246(4) 0.7239(3) 0.6122(2) 0.0612(11) Uani 1 1 d .
H26A H 0.9737 0.7840 0.5925 0.092 Uiso 1 1 calc R
H26B H 0.8965 0.6546 0.5628 0.092 Uiso 1 1 calc R
H26C H 0.9885 0.7198 0.6718 0.092 Uiso 1 1 calc R
C27 C 0.7155(4) 0.6518(3) 0.6569(2) 0.0538(11) Uani 1 1 d .
H27A H 0.6309 0.6662 0.6660 0.081 Uiso 1 1 calc R
H27B H 0.7784 0.6469 0.7166 0.081 Uiso 1 1 calc R
H27C H 0.6868 0.5824 0.6074 0.081 Uiso 1 1 calc R
C28 C 0.8404(4) 0.8509(2) 0.7059(2) 0.0470(10) Uani 1 1 d .
H28A H 0.7564 0.8657 0.7157 0.071 Uiso 1 1 calc R
H28B H 0.8922 0.9115 0.6880 0.071 Uiso 1 1 calc R
H28C H 0.9025 0.8437 0.7647 0.071 Uiso 1 1 calc R
C31 C 0.1764(4) 0.6244(2) 0.2655(2) 0.0353(8) Uani 1 1 d .
H31A H 0.0857 0.6054 0.2119 0.042 Uiso 1 1 calc R
H31B H 0.2032 0.5563 0.2632 0.042 Uiso 1 1 calc R
C32 C 0.1888(3) 0.6895(2) 0.09136(19) 0.0284(7) Uani 1 1 d .
H32A H 0.2441 0.6832 0.0488 0.034 Uiso 1 1 calc R
H32B H 0.1259 0.6146 0.0801 0.034 Uiso 1 1 calc R
C33 C 0.4954(3) 0.8141(2) 0.1768(2) 0.0360(8) Uani 1 1 d .
H33A H 0.5317 0.7556 0.1518 0.043 Uiso 1 1 calc R
H33B H 0.4431 0.8347 0.1213 0.043 Uiso 1 1 calc R
C34 C 0.1319(4) 0.8000(3) 0.4135(3) 0.0641(12) Uani 1 1 d .
H34A H 0.2244 0.8518 0.4244 0.096 Uiso 1 1 calc R
H34B H 0.1111 0.8111 0.4724 0.096 Uiso 1 1 calc R
H34C H 0.0579 0.8122 0.3637 0.096 Uiso 1 1 calc R
C35 C 0.2624(4) 0.6343(3) 0.4789(2) 0.0544(11) Uani 1 1 d .
H35A H 0.3588 0.6821 0.4929 0.082 Uiso 1 1 calc R
H35B H 0.2604 0.5575 0.4637 0.082 Uiso 1 1 calc R
H35C H 0.2343 0.6511 0.5345 0.082 Uiso 1 1 calc R
C36 C -0.0425(4) 0.5637(3) 0.3558(3) 0.0845(15) Uani 1 1 d .
H36A H -0.1138 0.5727 0.3022 0.127 Uiso 1 1 calc R
H36B H -0.0662 0.5816 0.4132 0.127 Uiso 1 1 calc R
H36C H -0.0415 0.4876 0.3418 0.127 Uiso 1 1 calc R
C37 C -0.0540(4) 0.7724(3) 0.1147(3) 0.0721(13) Uani 1 1 d .
H37A H -0.1078 0.6969 0.1076 0.108 Uiso 1 1 calc R
H37B H -0.1197 0.8106 0.0877 0.108 Uiso 1 1 calc R
H37C H -0.0016 0.8106 0.1822 0.108 Uiso 1 1 calc R
C38 C -0.0311(4) 0.7059(3) -0.0785(2) 0.0562(11) Uani 1 1 d .
H38A H -0.0872 0.6301 -0.0884 0.084 Uiso 1 1 calc R
H38B H 0.0339 0.7062 -0.1139 0.084 Uiso 1 1 calc R
H38C H -0.0949 0.7474 -0.1009 0.084 Uiso 1 1 calc R
C39 C 0.1740(5) 0.9148(3) 0.0627(3) 0.0745(14) Uani 1 1 d .
H39A H 0.2408 0.9141 0.0288 0.112 Uiso 1 1 calc R
H39B H 0.2267 0.9539 0.1301 0.112 Uiso 1 1 calc R
H39C H 0.1071 0.9520 0.0356 0.112 Uiso 1 1 calc R
C40 C 0.6102(4) 1.0421(2) 0.3247(2) 0.0537(11) Uani 1 1 d .
H40A H 0.5338 1.0631 0.2850 0.081 Uiso 1 1 calc R
H40B H 0.6954 1.1063 0.3563 0.081 Uiso 1 1 calc R
H40C H 0.5800 1.0138 0.3726 0.081 Uiso 1 1 calc R
C41 C 0.7240(4) 0.9998(3) 0.1676(2) 0.0545(11) Uani 1 1 d .
H41A H 0.6496 1.0202 0.1251 0.082 Uiso 1 1 calc R
H41B H 0.7556 0.9483 0.1298 0.082 Uiso 1 1 calc R
H41C H 0.8046 1.0657 0.2056 0.082 Uiso 1 1 calc R
C42 C 0.7948(4) 0.8952(3) 0.3269(3) 0.0654(12) Uani 1 1 d .
H42A H 0.7594 0.8610 0.3704 0.098 Uiso 1 1 calc R
H42B H 0.8760 0.9611 0.3637 0.098 Uiso 1 1 calc R
H42C H 0.8247 0.8433 0.2881 0.098 Uiso 1 1 calc R

loop_
_atom_site_aniso_label
_atom_site_aniso_U_11
_atom_site_aniso_U_22
_atom_site_aniso_U_33
_atom_site_aniso_U_23
_atom_site_aniso_U_13
_atom_site_aniso_U_12
Ru1 0.03050(18) 0.02520(13) 0.01936(13) 0.00295(9) 0.00466(11) 0.01123(11)
Si1 0.0401(7) 0.0540(6) 0.0316(5) 0.0055(4) 0.0158(5) 0.0112(5)
Si2 0.0457(7) 0.0515(6) 0.0285(5) 0.0096(4) 0.0046(5) 0.0259(5)
Si3 0.0359(7) 0.0360(5) 0.0397(5) 0.0116(4) 0.0074(5) 0.0061(5)
O1 0.062(2) 0.0401(13) 0.0500(15) -0.0005(11) 0.0069(14) 0.0305(13)
N1 0.0323(18) 0.0352(15) 0.0243(14) 0.0031(11) 0.0006(13) 0.0138(13)
N10 0.0302(18) 0.0264(13) 0.0202(13) 0.0064(10) 0.0057(12) 0.0105(12)
C11 0.040(2) 0.0355(17) 0.0206(16) 0.0025(13) 0.0032(15) 0.0129(16)
C12 0.047(3) 0.0300(16) 0.0224(16) -0.0015(13) 0.0084(16) 0.0162(16)
C13 0.030(2) 0.0242(15) 0.0269(16) 0.0044(13) 0.0140(16) 0.0054(14)
C14 0.028(2) 0.0282(15) 0.0234(15) 0.0061(13) 0.0088(15) 0.0067(14)
C15 0.024(2) 0.0253(15) 0.0228(15) 0.0061(12) 0.0094(15) 0.0034(14)
C16 0.028(2) 0.0265(15) 0.0198(15) 0.0067(12) 0.0094(14) 0.0084(14)
C17 0.031(2) 0.0259(15) 0.0296(17) 0.0087(13) 0.0095(16) 0.0110(14)
C18 0.028(2) 0.0275(15) 0.0233(16) 0.0076(13) 0.0086(15) 0.0077(14)
C19 0.039(2) 0.0280(16) 0.0200(16) -0.0001(13) 0.0047(15) 0.0090(15)
C20 0.040(2) 0.0274(16) 0.0253(17) 0.0027(13) 0.0083(16) 0.0133(15)
N21 0.0337(19) 0.0254(13) 0.0221(13) 0.0017(10) 0.0098(13) 0.0084(12)
C21 0.036(2) 0.0303(16) 0.0286(17) 0.0020(13) 0.0101(16) 0.0136(15)
C22 0.056(3) 0.0316(19) 0.066(3) -0.0038(17) 0.001(2) 0.0139(19)
C23 0.072(3) 0.072(2) 0.046(2) 0.0195(19) 0.036(2) 0.047(2)
C24 0.060(3) 0.0334(17) 0.0401(19) 0.0107(15) 0.0159(19) 0.0282(18)
C25 0.032(2) 0.0336(17) 0.0194(16) 0.0043(13) 0.0017(15) 0.0113(15)
C26 0.048(3) 0.097(3) 0.034(2) 0.007(2) 0.0047(19) 0.037(2)
C27 0.069(3) 0.049(2) 0.036(2) 0.0184(17) 0.007(2) 0.014(2)
C28 0.054(3) 0.048(2) 0.0266(18) 0.0062(15) -0.0043(17) 0.0191(19)
C31 0.040(2) 0.0376(17) 0.0286(17) 0.0077(14) 0.0117(16) 0.0144(16)
C32 0.027(2) 0.0335(16) 0.0215(16) 0.0055(13) 0.0066(14) 0.0074(14)
C33 0.039(2) 0.0338(17) 0.0333(18) 0.0078(14) 0.0125(17) 0.0107(16)
C34 0.074(3) 0.086(3) 0.046(2) 0.011(2) 0.029(2) 0.046(3)
C35 0.069(3) 0.058(2) 0.036(2) 0.0186(17) 0.017(2) 0.017(2)
C36 0.061(3) 0.115(4) 0.059(3) 0.002(2) 0.034(3) -0.003(3)
C37 0.052(3) 0.125(4) 0.044(2) 0.011(2) 0.013(2) 0.053(3)
C38 0.054(3) 0.082(3) 0.036(2) 0.0191(19) 0.0083(19) 0.035(2)
C39 0.108(4) 0.051(2) 0.058(3) 0.0223(19) 0.009(3) 0.033(2)
C40 0.068(3) 0.0347(19) 0.045(2) 0.0055(16) 0.015(2) 0.0035(18)
C41 0.053(3) 0.051(2) 0.053(2) 0.0157(18) 0.019(2) 0.005(2)
C42 0.044(3) 0.078(3) 0.073(3) 0.036(2) 0.013(2) 0.015(2)

loop_
_atom_type_symbol
_atom_type_description
_atom_type_scat_dispersion_real
_atom_type_scat_dispersion_imag
_atom_type_scat_source
C C 0.0033 0.0016 'International Tables Vol C Tables 4.2.6.8 and 6.1.1.4'
H H 0.0000 0.0000 'International Tables Vol C Tables 4.2.6.8 and 6.1.1.4'
N N 0.0061 0.0033 'International Tables Vol C Tables 4.2.6.8 and 6.1.1.4'
O O 0.0106 0.0060 'International Tables Vol C Tables 4.2.6.8 and 6.1.1.4'
Si Si 0.0817 0.0704 'International Tables Vol C Tables 4.2.6.8 and 6.1.1.4'
Ru Ru -1.2594 0.8363 'International Tables Vol C Tables 4.2.6.8 and 6.1.1.4'

loop_
_geom_angle_atom_site_label_1
_geom_angle_atom_site_label_2
_geom_angle_atom_site_label_3
_geom_angle
N1 Ru1 N21 99.07(10)
N1 Ru1 C32 95.08(11)
N21 Ru1 C32 165.79(9)
N1 Ru1 N10 173.53(11)
N21 Ru1 N10 74.76(8)
C32 Ru1 N10 91.14(10)
N1 Ru1 C31 98.33(12)
N21 Ru1 C31 89.31(11)
C32 Ru1 C31 87.38(11)
N10 Ru1 C31 83.70(10)
N1 Ru1 C33 95.11(12)
N21 Ru1 C33 93.95(11)
C32 Ru1 C33 86.01(11)
N10 Ru1 C33 83.53(10)
C31 Ru1 C33 165.49(10)
C31 Si1 C34 114.52(15)
C31 Si1 C36 108.66(15)
C34 Si1 C36 107.09(19)
C31 Si1 C35 113.16(16)
C34 Si1 C35 107.10(16)
C36 Si1 C35 105.80(19)
C32 Si2 C37 111.16(16)
C32 Si2 C38 108.48(14)
C37 Si2 C38 107.95(17)
C32 Si2 C39 113.44(17)
C37 Si2 C39 109.30(18)
C38 Si2 C39 106.24(16)
C33 Si3 C42 112.14(16)
C33 Si3 C40 113.39(15)
C42 Si3 C40 107.78(17)
C33 Si3 C41 109.26(15)
C42 Si3 C41 108.05(17)
C40 Si3 C41 105.92(15)
O1 N1 Ru1 175.5(2)
C15 N10 C11 116.5(2)
C15 N10 Ru1 117.84(17)
C11 N10 Ru1 125.6(2)
N10 C11 C12 123.6(3)
C11 C12 C13 121.0(3)
C12 C13 C14 115.8(3)
C12 C13 C21 121.1(2)
C14 C13 C21 123.1(3)
C13 C14 C15 120.3(3)
N10 C15 C14 122.7(2)
N10 C15 C16 115.2(2)
C14 C15 C16 122.1(3)
N21 C16 C17 121.8(2)
N21 C16 C15 113.5(3)
C17 C16 C15 124.7(3)
C16 C17 C18 121.9(3)
C19 C18 C17 115.0(3)
C19 C18 C25 123.8(2)
C17 C18 C25 121.1(3)
C20 C19 C18 120.9(3)
N21 C20 C19 124.1(3)
C20 N21 C16 116.3(3)
C20 N21 Ru1 125.2(2)
C16 N21 Ru1 118.52(18)
C24 C21 C23 108.9(3)
C24 C21 C13 112.6(2)
C23 C21 C13 108.0(2)
C24 C21 C22 107.8(3)
C23 C21 C22 109.9(3)
C13 C21 C22 109.6(3)
C26 C25 C18 110.8(3)
C26 C25 C28 108.6(3)
C18 C25 C28 111.6(2)
C26 C25 C27 110.3(3)
C18 C25 C27 107.2(3)
C28 C25 C27 108.4(3)
Si1 C31 Ru1 123.29(15)
Si2 C32 Ru1 121.58(13)
Si3 C33 Ru1 123.08(14)

loop_
_geom_bond_atom_site_label_1
_geom_bond_atom_site_label_2
_geom_bond_distance
Ru1 N1 1.693(2)
Ru1 N21 2.128(2)
Ru1 C32 2.132(3)
Ru1 N10 2.139(2)
Ru1 C31 2.188(3)
Ru1 C33 2.202(3)
Si1 C31 1.847(3)
Si1 C34 1.859(3)
Si1 C36 1.863(4)
Si1 C35 1.866(4)
Si2 C32 1.832(3)
Si2 C37 1.861(4)
Si2 C38 1.866(3)
Si2 C39 1.871(4)
Si3 C33 1.831(3)
Si3 C42 1.857(4)
Si3 C40 1.869(3)
Si3 C41 1.875(3)
O1 N1 1.185(3)
N10 C15 1.338(4)
N10 C11 1.341(3)
C11 C12 1.364(4)
C12 C13 1.379(4)
C13 C14 1.390(4)
C13 C21 1.519(4)
C14 C15 1.391(4)
C15 C16 1.480(3)
C16 N21 1.355(3)
C16 C17 1.372(4)
C17 C18 1.396(4)
C18 C19 1.388(4)
C18 C25 1.518(4)
C19 C20 1.354(4)
C20 N21 1.348(3)
C21 C24 1.509(4)
C21 C23 1.517(4)
C21 C22 1.535(4)
C25 C26 1.510(4)
C25 C28 1.522(4)
C25 C27 1.523(4)
